data_4072038
loop_
_publ_author_name
'Ge, Shaozhong'
'Meetsma, Auke'
'Hessen, Bart'

_publ_section_title
;
 Neutral and Cationic Rare Earth Metal Alkyl and Benzyl Compounds with the
 1,4,6-Trimethyl-6-pyrrolidin-1-yl-1,4-diazepane Ligand and Their
 Performance in the Catalytic Hydroamination/Cyclization of Aminoalkenes
;
_journal_issue 20
_journal_name_full Organometallics
_journal_page_first 5339
_journal_paper_doi 10.1021/om8005382
_journal_volume 27
_journal_year 2008
_chemical_compound_source 'see text'
_chemical_formula_moiety 'C24 H58 N3 Sc Si3'
_chemical_formula_sum 'C24 H58 N3 Sc Si3'
_chemical_formula_weight 517.96
_chemical_name_systematic ?
_space_group_IT_number 61
_symmetry_cell_setting orthorhombic
_symmetry_Int_Tables_number 61
_symmetry_space_group_name_Hall '-P 2ac 2ab'
_symmetry_space_group_name_H-M 'P b c a'
_atom_sites_solution_hydrogens difmap
_atom_sites_solution_primary heavy
_atom_sites_solution_secondary direct
_audit_creation_date '2006-10-10  08:58:17'
_audit_creation_method
;
 PLATON <TABLE ACC> option    (version :: 210806)
 SHELXL97-2 & Manual Editing 
;
_audit_update_record
;
?

2008-05-15 # Formatted by publCIF
;
_cell_angle_alpha 90
_cell_angle_beta 90
_cell_angle_gamma 90
_cell_formula_units_Z 8
_cell_length_a 18.668(2)
_cell_length_b 17.479(2)
_cell_length_c 19.473(2)
_cell_measurement_reflns_used 7591
_cell_measurement_temperature 100(1)
_cell_measurement_theta_max 29.01
_cell_measurement_theta_min 2.47
_cell_volume 6354.0(12)
_computing_cell_refinement 'SAINTPLUS, Version 6.45, (Bruker, 2006)'
_computing_data_collection 'SMART, Version 5.624, (Bruker, 2006'
_computing_data_reduction 'XPREP, Version 5.1/NT, (Bruker, 2006)'
_computing_molecular_graphics
;
 PLUTO (Meetsma, 2006) 
 PLATON (Spek, 2003)
;
_computing_publication_material 'PLATON (Spek, 2003)'
_computing_structure_refinement 'SHELXL-97 (Sheldrick, 1997)'
_computing_structure_solution
;
 DIRDIF-99 (Beurskens et al., 1999)
;
_diffrn_ambient_temperature 100(1)
_diffrn_detector_area_resol_mean 66.06
_diffrn_measured_fraction_theta_full 0.997
_diffrn_measured_fraction_theta_max 0.998
_diffrn_measurement_device_type
;
  Bruker Smart Apex; CCD area detector 
;
_diffrn_measurement_method '\f and \w scans'
_diffrn_radiation_detector
;
  CCD area-detector
;
_diffrn_radiation_monochromator 'parallel mounted graphite'
_diffrn_radiation_source 'fine focus sealed Siemens Mo tube '
_diffrn_radiation_type MoK\a
_diffrn_radiation_wavelength 0.71073
_diffrn_reflns_av_R_equivalents 0.0407
_diffrn_reflns_av_sigmaI/netI 0.0253
_diffrn_reflns_limit_h_max 23
_diffrn_reflns_limit_h_min -23
_diffrn_reflns_limit_k_max 22
_diffrn_reflns_limit_k_min -22
_diffrn_reflns_limit_l_max 24
_diffrn_reflns_limit_l_min -24
_diffrn_reflns_number 50937
_diffrn_reflns_reduction_process
;
 Intensity data were corrected for Lorentz and polarization
  effects, decay and absorption and reduced to F~o~^2^
  using SAINT (Bruker, 2006) and SADABS (Sheldrick, 2006)
;
_diffrn_reflns_theta_full 25.00
_diffrn_reflns_theta_max 27.10
_diffrn_reflns_theta_min 2.55
_diffrn_standards_decay_% 0
_diffrn_standards_number 0
_exptl_absorpt_coefficient_mu 0.360
_exptl_absorpt_correction_T_max 0.9172
_exptl_absorpt_correction_T_min 0.8244
_exptl_absorpt_correction_type multi-scan
_exptl_absorpt_process_details '(SADABS, Sheldrick, Bruker, 2006))'
_exptl_crystal_colour colorless
_exptl_crystal_density_diffrn 1.083
_exptl_crystal_density_method 'not measured'
_exptl_crystal_description block
_exptl_crystal_F_000 2288
_exptl_crystal_size_max 0.53
_exptl_crystal_size_mid 0.38
_exptl_crystal_size_min 0.24
_refine_diff_density_max 0.419
_refine_diff_density_min -0.212
_refine_diff_density_rms 0.057
_refine_ls_extinction_method none
_refine_ls_goodness_of_fit_ref 1.056
_refine_ls_hydrogen_treatment refall
_refine_ls_matrix_type full
_refine_ls_number_parameters 512
_refine_ls_number_reflns 6998
_refine_ls_number_restraints 0
_refine_ls_restrained_S_all 1.056
_refine_ls_R_factor_all 0.0445
_refine_ls_R_factor_gt 0.0352
_refine_ls_shift/su_max 0.001
_refine_ls_shift/su_mean 0.000
_refine_ls_structure_factor_coef Fsqd
_refine_ls_weighting_details 'calc w=1/[\s^2^(Fo^2^)+(0.0427P)^2^+2.8215P] where P=(Fo^2^+2Fc^2^)/3'
_refine_ls_weighting_scheme calc
_refine_ls_wR_factor_gt 0.0811
_refine_ls_wR_factor_ref 0.0853
_reflns_number_gt 5990
_reflns_number_total 6998
_reflns_threshold_expression I>2\s(I)
_cod_data_source_file om8005382_si_002.cif
_cod_data_source_block DATNAM
_cod_depositor_comments
;
The following automatic conversions were performed:

'_symmetry_cell_setting' value 'Orthorhombic' changed to
'orthorhombic' according to
/home/saulius/struct/CIF-dictionaries/cif_core.dic dictionary named
'cif_core.dic' version 2.4.1 from
2010-06-29.

'_exptl_absorpt_correction_type' value 'Multi-Scan'
changed to 'multi-scan' according to
/home/saulius/struct/CIF-dictionaries/cif_core.dic dictionary named
'cif_core.dic' version 2.4.1 from 2010-06-29.

Automatic conversion script
Id: cif_fix_values 1715 2011-07-08 13:25:40Z adriana 
;
_cod_database_code 4072038
_vrn_publ_code_frame_time_sec 10.0
_vrn_publ_code_meas_time_hour 10.4

loop_
_symmetry_equiv_pos_site_id
_symmetry_equiv_pos_as_xyz
1 x,y,z
2 1/2-x,-y,1/2+z
3 1/2+x,1/2-y,-z
4 -x,1/2+y,1/2-z
5 -x,-y,-z
6 1/2+x,y,1/2-z
7 1/2-x,1/2+y,z
8 x,1/2-y,1/2+z

loop_
_atom_site_aniso_label
_atom_site_aniso_U_11
_atom_site_aniso_U_22
_atom_site_aniso_U_33
_atom_site_aniso_U_23
_atom_site_aniso_U_13
_atom_site_aniso_U_12
Sc 0.0111(1) 0.0108(1) 0.0123(1) -0.0007(1) 0.0000(1) 0.0000(1)
Si1 0.0160(2) 0.0185(2) 0.0135(2) -0.0017(2) 0.0008(2) 0.0018(2)
Si2 0.0141(2) 0.0169(2) 0.0229(2) 0.0039(2) 0.0005(2) 0.0020(2)
Si3 0.0138(2) 0.0145(2) 0.0192(2) -0.0026(2) -0.0017(2) -0.0010(2)
N1 0.0142(6) 0.0131(6) 0.0168(6) -0.0006(5) 0.0007(5) -0.0006(5)
N2 0.0141(6) 0.0134(6) 0.0135(6) -0.0015(5) -0.0015(5) 0.0015(5)
N3 0.0126(6) 0.0121(6) 0.0161(6) -0.0001(5) 0.0009(5) 0.0001(5)
C1 0.0225(8) 0.0139(7) 0.0260(9) 0.0013(6) -0.0004(7) -0.0030(6)
C2 0.0125(7) 0.0204(8) 0.0195(8) -0.0035(6) 0.0031(6) -0.0029(6)
C3 0.0122(7) 0.0215(8) 0.0167(8) -0.0008(6) 0.0007(6) 0.0032(6)
C4 0.0188(8) 0.0154(7) 0.0188(8) -0.0007(6) -0.0042(6) 0.0051(6)
C5 0.0157(8) 0.0195(8) 0.0133(7) -0.0005(6) -0.0029(6) 0.0007(6)
C6 0.0144(7) 0.0173(7) 0.0140(7) -0.0031(6) -0.0016(5) -0.0012(6)
C7 0.0217(8) 0.0251(9) 0.0163(8) -0.0057(7) -0.0004(6) -0.0016(7)
C8 0.0131(7) 0.0155(7) 0.0201(8) -0.0054(6) 0.0013(6) -0.0016(6)
C9 0.0199(8) 0.0164(8) 0.0154(8) 0.0021(6) 0.0011(6) -0.0031(6)
C10 0.0185(8) 0.0230(8) 0.0213(9) 0.0006(7) 0.0034(6) -0.0051(6)
C11 0.0173(9) 0.0274(9) 0.0374(11) -0.0041(8) 0.0088(8) -0.0002(7)
C12 0.0155(7) 0.0167(7) 0.0196(8) -0.0031(6) 0.0025(6) 0.0018(6)
C13 0.0158(8) 0.0148(7) 0.0178(8) -0.0009(6) 0.0005(6) -0.0003(6)
C14 0.0235(9) 0.0239(9) 0.0155(8) -0.0019(6) 0.0009(6) -0.0005(7)
C15 0.0183(9) 0.0446(12) 0.0210(9) -0.0055(8) 0.0032(7) -0.0027(8)
C16 0.0392(11) 0.0223(9) 0.0225(9) -0.0035(7) -0.0002(8) 0.0111(8)
C17 0.0168(8) 0.0149(7) 0.0176(8) -0.0012(6) 0.0000(6) 0.0001(6)
C18 0.0335(11) 0.0211(9) 0.0525(14) -0.0103(9) -0.0025(10) 0.0086(8)
C19 0.0176(9) 0.0424(12) 0.0414(12) 0.0121(10) 0.0000(8) 0.0041(8)
C20 0.0271(10) 0.0380(11) 0.0363(11) 0.0156(9) 0.0062(8) -0.0021(9)
C21 0.0154(7) 0.0149(7) 0.0156(8) -0.0006(6) -0.0010(6) 0.0009(6)
C22 0.0298(10) 0.0177(9) 0.0499(13) -0.0091(8) -0.0143(9) -0.0010(7)
C23 0.0164(8) 0.0240(9) 0.0279(10) -0.0012(7) 0.0000(7) -0.0013(6)
C24 0.0229(9) 0.0378(11) 0.0188(9) -0.0038(7) -0.0019(7) -0.0043(8)

loop_
_atom_site_label
_atom_site_type_symbol
_atom_site_thermal_displace_type
_atom_site_fract_x
_atom_site_fract_y
_atom_site_fract_z
_atom_site_occupancy
_atom_site_U_iso_or_equiv
Sc Sc Uani 0.16542(1) 0.38063(1) 0.18377(1) 1.000 0.0114(1)
Si1 Si Uani 0.27587(2) 0.33925(2) 0.01963(2) 1.000 0.0160(1)
Si2 Si Uani 0.03439(2) 0.54315(2) 0.13471(2) 1.000 0.0180(1)
Si3 Si Uani 0.05186(2) 0.22543(2) 0.11256(2) 1.000 0.0158(1)
N1 N Uani 0.25269(7) 0.47791(7) 0.21908(6) 1.000 0.0147(3)
N2 N Uani 0.26999(7) 0.32701(7) 0.24893(6) 1.000 0.0137(3)
N3 N Uani 0.14801(6) 0.40088(7) 0.31117(6) 1.000 0.0136(3)
C1 C Uani 0.24633(9) 0.55246(9) 0.18300(9) 1.000 0.0208(5)
C2 C Uani 0.32535(8) 0.44722(9) 0.20392(9) 1.000 0.0175(4)
C3 C Uani 0.33091(8) 0.36058(9) 0.21060(8) 1.000 0.0168(4)
C4 C Uani 0.27920(9) 0.24281(9) 0.24806(8) 1.000 0.0177(4)
C5 C Uani 0.27126(8) 0.35367(9) 0.32154(8) 1.000 0.0162(4)
C6 C Uani 0.22208(8) 0.42156(8) 0.33523(8) 1.000 0.0152(4)
C7 C Uani 0.22807(9) 0.44029(10) 0.41240(8) 1.000 0.0210(5)
C8 C Uani 0.24497(8) 0.49226(9) 0.29428(8) 1.000 0.0162(4)
C9 C Uani 0.11885(8) 0.32963(9) 0.34321(8) 1.000 0.0172(5)
C10 C Uani 0.03888(9) 0.33576(9) 0.33089(9) 1.000 0.0209(5)
C11 C Uani 0.02403(9) 0.41981(10) 0.34629(11) 1.000 0.0274(6)
C12 C Uani 0.09345(8) 0.46192(9) 0.32732(8) 1.000 0.0173(4)
C13 C Uani 0.21298(9) 0.38906(9) 0.07676(8) 1.000 0.0161(4)
C14 C Uani 0.24675(10) 0.34125(10) -0.07322(8) 1.000 0.0210(5)
C15 C Uani 0.36786(10) 0.38326(12) 0.02211(10) 1.000 0.0280(6)
C16 C Uani 0.28720(12) 0.23479(10) 0.03959(10) 1.000 0.0280(6)
C17 C Uani 0.06338(8) 0.44739(9) 0.16206(8) 1.000 0.0164(4)
C18 C Uani 0.05110(12) 0.62128(11) 0.19953(13) 1.000 0.0357(7)
C19 C Uani -0.06538(10) 0.54961(13) 0.12126(12) 1.000 0.0338(6)
C20 C Uani 0.07926(11) 0.56975(13) 0.05226(11) 1.000 0.0338(6)
C21 C Uani 0.12355(8) 0.25889(9) 0.17042(8) 1.000 0.0153(4)
C22 C Uani 0.05122(11) 0.11773(10) 0.10499(12) 1.000 0.0325(6)
C23 C Uani -0.03903(9) 0.25574(10) 0.14340(10) 1.000 0.0228(5)
C24 C Uani 0.06106(10) 0.26140(12) 0.02210(9) 1.000 0.0265(6)
H1 H Uiso 0.2821(10) 0.5871(11) 0.1993(9) 1.000 0.022(5)
H1' H Uiso 0.1995(10) 0.5737(10) 0.1916(9) 1.000 0.022(5)
H1" H Uiso 0.2533(9) 0.5449(10) 0.1345(9) 1.000 0.017(4)
H2 H Uiso 0.3580(10) 0.4730(10) 0.2333(9) 1.000 0.018(4)
H2' H Uiso 0.3365(9) 0.4608(10) 0.1587(10) 1.000 0.018(4)
H3 H Uiso 0.3310(9) 0.3382(9) 0.1669(9) 1.000 0.013(4)
H3' H Uiso 0.3753(10) 0.3468(10) 0.2328(9) 1.000 0.019(4)
H4 H Uiso 0.3224(10) 0.2301(10) 0.2722(9) 1.000 0.018(4)
H4' H Uiso 0.2830(9) 0.2254(9) 0.2012(9) 1.000 0.012(4)
H4" H Uiso 0.2396(10) 0.2174(10) 0.2714(9) 1.000 0.016(4)
H5 H Uiso 0.3194(9) 0.3674(9) 0.3349(9) 1.000 0.012(4)
H5' H Uiso 0.2568(9) 0.3136(10) 0.3508(9) 1.000 0.015(4)
H7 H Uiso 0.2027(10) 0.4861(12) 0.4246(10) 1.000 0.029(5)
H7' H Uiso 0.2775(11) 0.4493(11) 0.4235(10) 1.000 0.028(5)
H7" H Uiso 0.2107(10) 0.4006(12) 0.4384(10) 1.000 0.029(5)
H8 H Uiso 0.2100(10) 0.5302(10) 0.2986(9) 1.000 0.017(4)
H8' H Uiso 0.2889(9) 0.5099(10) 0.3113(8) 1.000 0.013(4)
H9 H Uiso 0.1304(9) 0.3278(9) 0.3922(9) 1.000 0.017(4)
H9' H Uiso 0.1404(9) 0.2852(10) 0.3218(9) 1.000 0.015(4)
H10 H Uiso 0.0117(10) 0.3033(10) 0.3594(9) 1.000 0.018(4)
H10' H Uiso 0.0286(9) 0.3240(10) 0.2847(10) 1.000 0.017(4)
H11 H Uiso 0.0136(11) 0.4261(12) 0.3933(11) 1.000 0.036(6)
H11' H Uiso -0.0138(12) 0.4377(12) 0.3217(11) 1.000 0.038(6)
H12 H Uiso 0.0876(9) 0.4942(10) 0.2888(9) 1.000 0.017(4)
H12' H Uiso 0.1093(9) 0.4933(10) 0.3657(9) 1.000 0.019(4)
H13 H Uiso 0.1678(12) 0.3779(12) 0.0604(11) 1.000 0.039(6)
H13' H Uiso 0.2196(11) 0.4389(13) 0.0688(11) 1.000 0.039(6)
H14 H Uiso 0.2062(11) 0.3097(12) -0.0802(10) 1.000 0.030(5)
H14' H Uiso 0.2822(12) 0.3244(12) -0.1014(11) 1.000 0.038(6)
H14" H Uiso 0.2338(11) 0.3910(13) -0.0883(11) 1.000 0.037(6)
H15 H Uiso 0.3684(12) 0.4350(14) 0.0170(12) 1.000 0.046(7)
H15' H Uiso 0.3972(12) 0.3628(12) -0.0126(11) 1.000 0.039(6)
H15" H Uiso 0.3914(12) 0.3743(12) 0.0643(12) 1.000 0.044(6)
H16 H Uiso 0.3123(11) 0.2265(11) 0.0806(11) 1.000 0.033(5)
H16' H Uiso 0.3119(12) 0.2096(12) 0.0058(11) 1.000 0.039(6)
H16" H Uiso 0.2444(12) 0.2100(12) 0.0436(11) 1.000 0.038(6)
H17 H Uiso 0.0525(10) 0.4177(12) 0.1250(10) 1.000 0.031(5)
H17' H Uiso 0.0314(10) 0.4312(11) 0.1965(10) 1.000 0.023(5)
H18 H Uiso 0.0208(17) 0.6129(16) 0.2380(16) 1.000 0.079(10)
H18' H Uiso 0.0352(14) 0.6676(16) 0.1800(13) 1.000 0.061(8)
H18" H Uiso 0.0971(18) 0.6274(17) 0.2128(16) 1.000 0.083(10)
H19 H Uiso -0.0829(13) 0.5087(14) 0.0954(12) 1.000 0.049(7)
H19' H Uiso -0.0792(14) 0.5959(15) 0.0995(13) 1.000 0.062(8)
H19" H Uiso -0.0904(13) 0.5513(14) 0.1652(13) 1.000 0.055(7)
H20 H Uiso 0.1285(14) 0.5718(13) 0.0585(12) 1.000 0.048(6)
H20' H Uiso 0.0618(14) 0.6162(15) 0.0378(13) 1.000 0.062(8)
H20" H Uiso 0.0702(14) 0.5329(16) 0.0194(14) 1.000 0.064(8)
H21 H Uiso 0.1666(10) 0.2348(10) 0.1530(10) 1.000 0.022(5)
H21' H Uiso 0.1147(11) 0.2361(12) 0.2126(12) 1.000 0.039(6)
H22 H Uiso 0.0949(13) 0.1017(13) 0.0847(12) 1.000 0.049(7)
H22' H Uiso 0.0148(13) 0.0987(13) 0.0771(12) 1.000 0.048(6)
H22" H Uiso 0.0462(13) 0.0954(14) 0.1494(13) 1.000 0.053(7)
H23 H Uiso -0.0462(12) 0.2364(13) 0.1890(13) 1.000 0.048(7)
H23' H Uiso -0.0756(12) 0.2347(12) 0.1170(11) 1.000 0.040(6)
H23" H Uiso -0.0425(11) 0.3087(13) 0.1426(10) 1.000 0.034(6)
H24 H Uiso 0.0551(12) 0.3141(14) 0.0197(11) 1.000 0.040(6)
H24' H Uiso 0.0252(12) 0.2380(12) -0.0056(11) 1.000 0.043(6)
H24" H Uiso 0.1053(12) 0.2506(12) 0.0030(11) 1.000 0.039(6)

loop_
_atom_type_symbol
_atom_type_description
_atom_type_scat_dispersion_real
_atom_type_scat_dispersion_imag
_atom_type_scat_source
Si Si 0.0817 0.0704 'International Tables Vol C Tables 4.2.6.8 and 6.1.1.4'
Sc Sc 0.2519 0.3716 'International Tables Vol C Tables 4.2.6.8 and 6.1.1.4'
N N 0.0061 0.0033 'International Tables Vol C Tables 4.2.6.8 and 6.1.1.4'
H H 0.0000 0.0000 'International Tables Vol C Tables 4.2.6.8 and 6.1.1.4'
C C 0.0033 0.0016 'International Tables Vol C Tables 4.2.6.8 and 6.1.1.4'

loop_
_geom_angle_atom_site_label_1
_geom_angle_atom_site_label_2
_geom_angle_atom_site_label_3
_geom_angle
_geom_angle_publ_flag
N1 Sc N2 66.46(4) yes
N1 Sc N3 73.33(4) yes
N1 Sc C13 87.28(5) yes
N1 Sc C17 104.64(5) yes
N1 Sc C21 154.93(5) yes
N2 Sc N3 69.88(4) yes
N2 Sc C13 100.61(5) yes
N2 Sc C17 159.61(5) yes
N2 Sc C21 88.61(5) yes
N3 Sc C13 160.48(5) yes
N3 Sc C17 90.17(5) yes
N3 Sc C21 101.44(5) yes
C13 Sc C17 97.11(6) yes
C13 Sc C21 95.16(6) yes
C17 Sc C21 99.81(5) yes
C13 Si1 C14 112.78(8) yes
C13 Si1 C15 111.96(8) yes
C13 Si1 C16 114.04(8) yes
C14 Si1 C15 106.24(8) yes
C14 Si1 C16 104.39(8) yes
C15 Si1 C16 106.81(9) yes
C17 Si2 C18 114.64(9) yes
C17 Si2 C19 112.70(9) yes
C17 Si2 C20 110.08(9) yes
C18 Si2 C19 102.31(10) yes
C18 Si2 C20 108.70(10) yes
C19 Si2 C20 107.97(10) yes
C21 Si3 C22 111.61(8) yes
C21 Si3 C23 111.78(8) yes
C21 Si3 C24 113.60(8) yes
C22 Si3 C23 107.50(8) yes
C22 Si3 C24 105.13(10) yes
C23 Si3 C24 106.76(8) yes
Sc N1 C1 114.99(9) yes
Sc N1 C2 107.45(9) yes
Sc N1 C8 109.11(9) yes
C1 N1 C2 107.17(12) yes
C1 N1 C8 108.00(12) yes
C2 N1 C8 110.07(12) yes
Sc N2 C3 101.21(8) yes
Sc N2 C4 117.09(9) yes
Sc N2 C5 112.06(9) yes
C3 N2 C4 107.37(12) yes
C3 N2 C5 110.02(12) yes
C4 N2 C5 108.65(11) yes
Sc N3 C6 102.78(8) yes
Sc N3 C9 109.86(9) yes
Sc N3 C12 113.00(8) yes
C6 N3 C9 113.88(11) yes
C6 N3 C12 112.70(11) yes
C9 N3 C12 104.85(11) yes
N1 C2 C3 113.79(12) yes
N2 C3 C2 112.61(12) yes
N2 C5 C6 113.59(12) yes
N3 C6 C5 108.20(11) yes
N3 C6 C7 114.91(12) yes
N3 C6 C8 106.75(12) yes
C5 C6 C7 106.99(13) no
C5 C6 C8 111.66(12) no
C7 C6 C8 108.41(12) no
N1 C8 C6 113.71(12) yes
N3 C9 C10 103.51(12) yes
C9 C10 C11 102.48(13) no
C10 C11 C12 105.14(14) no
N3 C12 C11 106.32(12) yes
Sc C13 Si1 140.83(9) yes
Sc C17 Si2 140.17(8) yes
Sc C21 Si3 127.87(8) yes
N1 C1 H1 110.1(11) no
N1 C1 H1' 109.2(10) no
N1 C1 H1" 109.5(11) no
H1 C1 H1' 109.4(15) no
H1 C1 H1" 108.6(15) no
H1' C1 H1" 110.2(15) no
N1 C2 H2 107.1(11) no
N1 C2 H2' 107.3(10) no
C3 C2 H2 112.1(11) no
C3 C2 H2' 108.5(11) no
H2 C2 H2' 107.7(15) no
N2 C3 H3 107.1(10) no
N2 C3 H3' 109.6(11) no
C2 C3 H3 109.7(10) no
C2 C3 H3' 110.2(11) no
H3 C3 H3' 107.5(15) no
N2 C4 H4 108.8(11) no
N2 C4 H4' 109.4(10) no
N2 C4 H4" 111.1(11) no
H4 C4 H4' 109.2(15) no
H4 C4 H4" 107.7(15) no
H4' C4 H4" 110.7(14) no
N2 C5 H5 110.4(10) no
N2 C5 H5' 109.7(11) no
C6 C5 H5 108.7(10) no
C6 C5 H5' 107.5(11) no
H5 C5 H5' 106.8(14) no
C6 C7 H7 112.5(12) no
C6 C7 H7' 108.9(12) no
C6 C7 H7" 110.6(12) no
H7 C7 H7' 106.3(16) no
H7 C7 H7" 108.6(17) no
H7' C7 H7" 109.8(17) no
N1 C8 H8 106.0(11) no
N1 C8 H8' 108.5(10) no
C6 C8 H8 109.3(11) no
C6 C8 H8' 109.0(10) no
H8 C8 H8' 110.3(15) no
N3 C9 H9 110.7(9) no
N3 C9 H9' 109.7(10) no
C10 C9 H9 111.9(10) no
C10 C9 H9' 113.4(10) no
H9 C9 H9' 107.6(14) no
C9 C10 H10 113.2(11) no
C9 C10 H10' 109.7(10) no
C11 C10 H10 111.5(11) no
C11 C10 H10' 111.2(11) no
H10 C10 H10' 108.8(15) no
C10 C11 H11 109.9(13) no
C10 C11 H11' 111.7(13) no
C12 C11 H11 110.6(13) no
C12 C11 H11' 111.4(14) no
H11 C11 H11' 108.1(19) no
N3 C12 H12 109.6(11) no
N3 C12 H12' 110.7(10) no
C11 C12 H12 112.3(10) no
C11 C12 H12' 110.0(10) no
H12 C12 H12' 108.0(15) no
Sc C13 H13 86.9(14) no
Sc C13 H13' 106.1(14) no
Si1 C13 H13 106.0(13) no
Si1 C13 H13' 105.6(14) no
H13 C13 H13' 105.8(19) no
Si1 C14 H14 110.9(12) no
Si1 C14 H14' 111.3(14) no
Si1 C14 H14" 112.7(13) no
H14 C14 H14' 107.9(18) no
H14 C14 H14" 106.6(18) no
H14' C14 H14" 107.2(19) no
Si1 C15 H15 114.4(14) no
Si1 C15 H15' 110.9(13) no
Si1 C15 H15" 112.3(13) no
H15 C15 H15' 107(2) no
H15 C15 H15" 105(2) no
H15' C15 H15" 106.9(19) no
Si1 C16 H16 112.5(12) no
Si1 C16 H16' 112.0(13) no
Si1 C16 H16" 112.4(14) no
H16 C16 H16' 106.6(19) no
H16 C16 H16" 107.0(18) no
H16' C16 H16" 105.9(19) no
Sc C17 H17 92.4(12) no
Sc C17 H17' 104.2(12) no
Si2 C17 H17 102.9(13) no
Si2 C17 H17' 107.1(12) no
H17 C17 H17' 104.6(17) no
Si2 C18 H18 108.5(18) no
Si2 C18 H18' 107.5(16) no
Si2 C18 H18" 115.8(19) no
H18 C18 H18' 105(2) no
H18 C18 H18" 111(3) no
H18' C18 H18" 108(2) no
Si2 C19 H19 112.0(15) no
Si2 C19 H19' 112.5(16) no
Si2 C19 H19" 110.7(15) no
H19 C19 H19' 109(2) no
H19 C19 H19" 109(2) no
H19' C19 H19" 104(2) no
Si2 C20 H20 109.9(14) no
Si2 C20 H20' 108.9(16) no
Si2 C20 H20" 109.9(17) no
H20 C20 H20' 111(2) no
H20 C20 H20" 107(2) no
H20' C20 H20" 110(2) no
Sc C21 H21 99.3(11) no
Sc C21 H21' 111.1(13) no
Si3 C21 H21 104.5(11) no
Si3 C21 H21' 106.0(13) no
H21 C21 H21' 105.7(17) no
Si3 C22 H22 108.8(14) no
Si3 C22 H22' 114.0(14) no
Si3 C22 H22" 109.8(15) no
H22 C22 H22' 106(2) no
H22 C22 H22" 110(2) no
H22' C22 H22" 108(2) no
Si3 C23 H23 108.8(14) no
Si3 C23 H23' 112.0(14) no
Si3 C23 H23" 109.8(13) no
H23 C23 H23' 105.7(19) no
H23 C23 H23" 110.9(18) no
H23' C23 H23" 109.5(18) no
Si3 C24 H24 111.6(13) no
Si3 C24 H24' 108.9(13) no
Si3 C24 H24" 113.0(13) no
H24 C24 H24' 108.3(19) no
H24 C24 H24" 106.8(19) no
H24' C24 H24" 108.2(19) no

loop_
_geom_bond_atom_site_label_1
_geom_bond_atom_site_label_2
_geom_bond_distance
_geom_bond_publ_flag
Sc N1 2.4532(13) yes
Sc N2 2.5098(13) yes
Sc N3 2.5270(12) yes
Sc C13 2.2699(16) yes
Sc C17 2.2735(16) yes
Sc C21 2.2818(16) yes
Si1 C13 1.8368(17) yes
Si1 C14 1.8883(16) yes
Si1 C15 1.882(2) yes
Si1 C16 1.8787(18) yes
Si2 C17 1.8380(16) yes
Si2 C18 1.886(2) yes
Si2 C19 1.8842(19) yes
Si2 C20 1.870(2) yes
Si3 C21 1.8446(16) yes
Si3 C22 1.8883(18) yes
Si3 C23 1.8762(18) yes
Si3 C24 1.8782(18) yes
N1 C1 1.485(2) yes
N1 C2 1.488(2) yes
N1 C8 1.493(2) yes
N2 C3 1.482(2) yes
N2 C4 1.482(2) yes
N2 C5 1.489(2) yes
N3 C6 1.5040(19) yes
N3 C9 1.496(2) yes
N3 C12 1.5082(19) yes
C2 C3 1.524(2) no
C5 C6 1.524(2) no
C6 C7 1.542(2) no
C6 C8 1.532(2) no
C9 C10 1.516(2) no
C10 C11 1.525(2) no
C11 C12 1.536(2) no
C1 H1 0.956(19) no
C1 H1' 0.964(19) no
C1 H1" 0.963(18) no
C2 H2 0.950(18) no
C2 H2' 0.936(19) no
C3 H3 0.937(17) no
C3 H3' 0.965(18) no
C4 H4 0.960(18) no
C4 H4' 0.965(17) no
C4 H4" 0.975(18) no
C5 H5 0.966(17) no
C5 H5' 0.942(17) no
C7 H7 0.96(2) no
C7 H7' 0.96(2) no
C7 H7" 0.92(2) no
C8 H8 0.934(18) no
C8 H8' 0.937(17) no
C9 H9 0.979(18) no
C9 H9' 0.969(17) no
C10 H10 0.942(18) no
C10 H10' 0.942(19) no
C11 H11 0.94(2) no
C11 H11' 0.91(2) no
C12 H12 0.945(18) no
C12 H12' 0.973(18) no
C13 H13 0.92(2) no
C13 H13' 0.89(2) no
C14 H14 0.95(2) no
C14 H14' 0.91(2) no
C14 H14" 0.95(2) no
C15 H15 0.91(2) no
C15 H15' 0.94(2) no
C15 H15" 0.95(2) no
C16 H16 0.94(2) no
C16 H16' 0.92(2) no
C16 H16" 0.91(2) no
C17 H17 0.91(2) no
C17 H17' 0.941(19) no
C18 H18 0.95(3) no
C18 H18' 0.94(3) no
C18 H18" 0.90(3) no
C19 H19 0.93(2) no
C19 H19' 0.95(3) no
C19 H19" 0.98(3) no
C20 H20 0.93(3) no
C20 H20' 0.92(3) no
C20 H20" 0.92(3) no
C21 H21 0.969(19) no
C21 H21' 0.93(2) no
C22 H22 0.95(2) no
C22 H22' 0.93(2) no
C22 H22" 0.95(3) no
C23 H23 0.96(2) no
C23 H23' 0.93(2) no
C23 H23" 0.93(2) no
C24 H24 0.93(2) no
C24 H24' 0.95(2) no
C24 H24" 0.93(2) no

loop_
_geom_contact_atom_site_label_1
_geom_contact_atom_site_label_2
_geom_contact_distance
_geom_contact_site_symmetry_2
_geom_contact_publ_flag
Sc H10' 3.371(18) . no
Si1 C3 3.8761(17) . no
Si1 H3 3.047(17) . no
Si2 H1' 3.319(19) . no
Si2 H12 3.275(17) . no
Si3 H17 3.37(2) . no
N1 N2 2.7201(18) . no
N1 N3 2.9745(17) . no
N1 C3 2.523(2) . no
N1 C5 2.969(2) . no
N1 C6 2.532(2) . no
N1 C13 3.262(2) . no
N2 N1 2.7201(18) . no
N2 N3 2.8847(17) . no
N2 C2 2.500(2) . no
N2 C6 2.5210(19) . no
N2 C8 3.056(2) . no
N2 C9 3.367(2) . no
N2 C21 3.351(2) . no
N3 C5 2.4527(19) . no
N3 N1 2.9745(17) . no
N3 N2 2.8847(17) . no
N3 C8 2.4363(19) . no
N3 C17 3.404(2) . no
N2 H9' 2.898(17) . no
C1 C4 3.592(2) 7_555 no
C3 Si1 3.8761(17) . no
C4 C1 3.592(2) 7_545 no
C13 C21 3.360(2) . no
C13 N1 3.262(2) . no
C13 C1 3.581(2) . no
C13 C3 3.448(2) . no
C13 C17 3.406(2) . no
C13 C2 3.401(2) . no
C17 C13 3.406(2) . no
C17 N3 3.404(2) . no
C17 C21 3.485(2) . no
C17 C12 3.277(2) . no
C21 N2 3.351(2) . no
C21 C4 3.288(2) . no
C21 C9 3.586(2) . no
C21 C13 3.360(2) . no
C21 C17 3.485(2) . no
C1 H4' 3.092(16) 7_555 no
C1 H13' 3.02(2) . no
C2 H11' 3.05(2) 6_555 no
C2 H5 2.909(17) . no
C3 H15" 3.07(2) . no
C4 H21 2.804(19) . no
C4 H9' 3.054(17) . no
C5 H9' 2.720(17) . no
C5 H9 3.002(17) . no
C7 H14" 3.03(2) 2_565 no
C7 H12' 2.569(17) . no
C7 H9 2.710(16) . no
C8 H12' 2.890(17) . no
C8 H14" 3.09(2) 2_565 no
C8 H12 2.940(17) . no
C9 H7" 2.81(2) . no
C9 H5' 2.595(17) . no
C9 H21' 3.02(2) . no
C11 H17' 2.93(2) . no
C12 H17' 2.850(19) . no
C12 H7 2.815(19) . no
C12 H8 2.544(18) . no
C13 H2' 3.072(18) . no
C13 H3 2.954(17) . no
C13 H1" 3.042(18) . no
C14 H5' 3.090(18) 8_554 no
C15 H2' 3.042(19) . no
C15 H3 3.007(17) . no
C17 H13 3.03(2) . no
C17 H12 2.639(18) . no
C18 H1' 2.897(19) . no
C18 H23 2.96(2) 4_555 no
C18 H12 2.902(18) . no
C19 H8' 3.099(17) 6_455 no
C19 H20" 3.10(3) 5_565 no
C21 H4' 3.092(17) . no
C21 H4" 3.014(18) . no
C21 H9' 3.000(18) . no
C21 H10' 3.064(18) . no
C21 H13 3.10(2) . no
C23 H4 3.097(18) 6_455 no
C24 H13 2.95(2) . no
H1 H2 2.53(3) . no
H1 H2' 2.56(3) . no
H1 H8 2.56(3) . no
H1 H8' 2.57(2) . no
H1' Si2 3.319(19) . no
H1' C18 2.897(19) . no
H1' H8 2.23(2) . no
H1' H18" 2.17(4) . no
H1" C13 3.042(18) . no
H1" H2' 2.19(2) . no
H1" H13' 2.34(3) . no
H2 H1 2.53(3) . no
H2 H8' 2.10(2) . no
H2 H19" 2.59(3) 6_555 no
H2' C13 3.072(18) . no
H2' C15 3.042(19) . no
H2' H1 2.56(3) . no
H2' H1" 2.19(2) . no
H2' H15" 2.59(3) . no
H3 Si1 3.047(17) . no
H3 C13 2.954(17) . no
H3 C15 3.007(17) . no
H3 H4' 2.27(2) . no
H3 H15" 2.38(3) . no
H3 H16 2.60(3) . no
H3' H4 2.39(3) . no
H3' H5 2.27(2) . no
H4 H3' 2.39(3) . no
H4 H5' 2.44(2) . no
H4 C23 3.097(18) 6_555 no
H4 H23 2.57(3) 6_555 no
H4' C21 3.092(17) . no
H4' H3 2.27(2) . no
H4' H16 2.41(3) . no
H4' H21 2.37(3) . no
H4' C1 3.092(16) 7_545 no
H4" C21 3.014(18) . no
H4" H5' 2.31(2) . no
H4" H9' 2.41(2) . no
H5 C2 2.909(17) . no
H5 H3' 2.27(2) . no
H5 H7' 2.37(3) . no
H5 H8' 2.60(2) . no
H5' C9 2.595(17) . no
H5' H4 2.44(2) . no
H5' H4" 2.31(2) . no
H5' H7" 2.44(3) . no
H5' H9 2.51(2) . no
H5' H9' 2.30(2) . no
H5' C14 3.090(18) 8_555 no
H7 C12 2.815(19) . no
H7 H8 2.58(3) . no
H7 H12' 2.09(3) . no
H7 H14" 2.47(3) 2_565 no
H7' H5 2.37(3) . no
H7' H8' 2.44(3) . no
H7" C9 2.81(2) . no
H7" H5' 2.44(3) . no
H7" H9 2.16(3) . no
H8 C12 2.544(18) . no
H8 H1 2.56(3) . no
H8 H1' 2.23(2) . no
H8 H7 2.58(3) . no
H8 H12 2.38(3) . no
H8 H12' 2.38(2) . no
H8' H1 2.57(2) . no
H8' H2 2.10(2) . no
H8' H5 2.60(2) . no
H8' H7' 2.44(3) . no
H8' C19 3.099(17) 6_555 no
H8' H19" 2.41(3) 6_555 no
H9 C5 3.002(17) . no
H9 C7 2.710(16) . no
H9 H5' 2.51(2) . no
H9 H7" 2.16(3) . no
H9 H24" 2.60(3) 8_555 no
H9' N2 2.898(17) . no
H9' C4 3.054(17) . no
H9' C5 2.720(17) . no
H9' C21 3.000(18) . no
H9' H4" 2.41(2) . no
H9' H5' 2.30(2) . no
H9' H21' 2.34(3) . no
H10' Sc 3.371(18) . no
H10' C21 3.064(18) . no
H10' H17' 2.54(3) . no
H11 H15" 2.59(3) 6_455 no
H11' H17' 2.58(3) . no
H11' C2 3.05(2) 6_455 no
H12 Si2 3.275(17) . no
H12 C8 2.940(17) . no
H12 C17 2.639(18) . no
H12 C18 2.902(18) . no
H12 H8 2.38(3) . no
H12 H17' 2.36(3) . no
H12' C7 2.569(17) . no
H12' C8 2.890(17) . no
H12' H7 2.09(3) . no
H12' H8 2.38(2) . no
H13 C24 2.95(2) . no
H13 H17 2.59(3) . no
H13 H24 2.51(3) . no
H13' C1 3.02(2) . no
H13' H1" 2.34(3) . no
H14" C7 3.03(2) 2_564 no
H14" C8 3.09(2) 2_564 no
H14" H7 2.47(3) 2_564 no
H15" C3 3.07(2) . no
H15" H2' 2.59(3) . no
H15" H3 2.38(3) . no
H15" H11 2.59(3) 6_555 no
H16 H3 2.60(3) . no
H16 H4' 2.41(3) . no
H17 Si3 3.37(2) . no
H17 H13 2.59(3) . no
H17' C11 2.93(2) . no
H17' C12 2.850(19) . no
H17' H10' 2.54(3) . no
H17' H11' 2.58(3) . no
H17' H12 2.36(3) . no
H18 H22" 2.54(4) 4_555 no
H18" H1' 2.17(4) . no
H19 H20" 2.36(4) 5_565 no
H19" H2 2.59(3) 6_455 no
H19" H8' 2.41(3) 6_455 no
H20" C19 3.10(3) 5_565 no
H20" H19 2.36(4) 5_565 no
H21 C4 2.804(19) . no
H21 H4' 2.37(3) . no
H21' C9 3.02(2) . no
H21' H9' 2.34(3) . no
H22" H18 2.54(4) 4_545 no
H23 C18 2.96(2) 4_545 no
H23 H4 2.57(3) 6_455 no
H24 H13 2.51(3) . no
H24" H9 2.60(3) 8_554 no

loop_
_geom_torsion_atom_site_label_1
_geom_torsion_atom_site_label_2
_geom_torsion_atom_site_label_3
_geom_torsion_atom_site_label_4
_geom_torsion
_geom_torsion_publ_flag
N2 Sc N1 C1 163.74(11) no
N2 Sc N1 C2 44.53(9) no
N2 Sc N1 C8 -74.78(9) no
N3 Sc N1 C1 -121.40(11) no
N3 Sc N1 C2 119.39(10) no
N3 Sc N1 C8 0.07(9) no
C13 Sc N1 C1 60.93(11) no
C13 Sc N1 C2 -58.28(10) no
C13 Sc N1 C8 -177.59(10) no
C17 Sc N1 C1 -35.71(11) no
C17 Sc N1 C2 -154.92(9) no
C17 Sc N1 C8 85.77(10) no
C21 Sc N1 C1 157.30(12) no
C21 Sc N1 C2 38.09(16) no
C21 Sc N1 C8 -81.22(15) no
N1 Sc N2 C3 -51.04(8) no
N1 Sc N2 C4 -167.35(11) no
N1 Sc N2 C5 66.14(9) no
N3 Sc N2 C3 -131.04(9) no
N3 Sc N2 C4 112.65(10) no
N3 Sc N2 C5 -13.86(9) no
C13 Sc N2 C3 31.24(9) no
C13 Sc N2 C4 -85.07(11) no
C13 Sc N2 C5 148.43(10) no
C17 Sc N2 C3 -118.67(15) no
C17 Sc N2 C4 125.03(15) no
C17 Sc N2 C5 -1.48(19) no
C21 Sc N2 C3 126.23(9) no
C21 Sc N2 C4 9.92(10) no
C21 Sc N2 C5 -116.58(10) no
N1 Sc N3 C6 -30.98(8) no
N1 Sc N3 C9 -152.54(9) no
N1 Sc N3 C12 90.77(9) no
N2 Sc N3 C6 39.49(8) no
N2 Sc N3 C9 -82.07(9) no
N2 Sc N3 C12 161.23(10) no
C17 Sc N3 C6 -136.23(9) no
C17 Sc N3 C9 102.22(9) no
C17 Sc N3 C12 -14.48(10) no
C21 Sc N3 C6 123.72(8) no
C21 Sc N3 C9 2.17(9) no
C21 Sc N3 C12 -114.53(9) no
N1 Sc C13 Si1 100.10(14) no
N2 Sc C13 Si1 34.66(14) no
C17 Sc C13 Si1 -155.48(13) no
C21 Sc C13 Si1 -54.89(14) no
N1 Sc C17 Si2 27.71(14) no
N2 Sc C17 Si2 88.90(18) no
N3 Sc C17 Si2 100.51(13) no
C13 Sc C17 Si2 -61.32(13) no
C21 Sc C17 Si2 -157.84(12) no
N1 Sc C21 Si3 -161.28(8) no
N2 Sc C21 Si3 -167.18(10) no
N3 Sc C21 Si3 123.67(9) no
C13 Sc C21 Si3 -66.65(10) no
C17 Sc C21 Si3 31.49(11) no
C14 Si1 C13 Sc 143.39(13) no
C15 Si1 C13 Sc -96.86(14) no
C16 Si1 C13 Sc 24.55(17) no
C18 Si2 C17 Sc -68.70(15) no
C19 Si2 C17 Sc 174.81(13) no
C20 Si2 C17 Sc 54.21(15) no
C22 Si3 C21 Sc 166.84(10) no
C23 Si3 C21 Sc -72.72(11) no
C24 Si3 C21 Sc 48.18(12) no
Sc N1 C2 C3 -31.94(15) no
C1 N1 C2 C3 -156.04(13) no
C8 N1 C2 C3 86.76(16) no
Sc N1 C8 C6 32.43(14) no
C1 N1 C8 C6 158.06(13) no
C2 N1 C8 C6 -85.25(15) no
Sc N2 C3 C2 53.23(13) no
C4 N2 C3 C2 176.48(13) no
C5 N2 C3 C2 -65.44(16) no
Sc N2 C5 C6 -14.76(15) no
C3 N2 C5 C6 97.02(14) no
C4 N2 C5 C6 -145.70(13) no
Sc N3 C6 C5 -62.53(12) no
Sc N3 C6 C7 178.02(10) no
Sc N3 C6 C8 57.79(11) no
C9 N3 C6 C5 56.25(15) no
C9 N3 C6 C7 -63.20(16) no
C9 N3 C6 C8 176.57(12) no
C12 N3 C6 C5 175.53(12) no
C12 N3 C6 C7 56.07(16) no
C12 N3 C6 C8 -64.16(15) no
Sc N3 C9 C10 -83.84(11) no
C6 N3 C9 C10 161.51(12) no
C12 N3 C9 C10 37.87(14) no
Sc N3 C12 C11 100.95(12) no
C6 N3 C12 C11 -143.07(13) no
C9 N3 C12 C11 -18.68(15) no
N1 C2 C3 N2 -16.01(19) no
N2 C5 C6 N3 54.09(16) no
N2 C5 C6 C7 178.42(12) no
N2 C5 C6 C8 -63.11(16) no
N3 C6 C8 N1 -64.81(15) no
C5 C6 C8 N1 53.25(17) no
C7 C6 C8 N1 170.87(12) no
N3 C9 C10 C11 -42.09(16) no
C9 C10 C11 C12 30.07(18) no
C10 C11 C12 N3 -7.38(18) no
